data_2203620
loop_
_publ_author_name
'Ying Peng'
'Su-Yuan Xie'
'La-Sheng Long'
'Rong-Bin Huang'
'Lan-Sun Zheng'

_publ_section_title
1,2,3,4,4b,4c,6,7,8,9,9b,9c-Dodecachloro-4b,4c,9b,9c-tetrahydrocyclobuta[1,2-<i>a</i>;3,4-<i>a</i>']diindene-5,10-dione
_journal_issue 5
_journal_name_full 'Acta Crystallographica Section E'
_journal_page_first o762
_journal_page_last o763
_journal_paper_doi 10.1107/S1600536804008177
_journal_volume 60
_journal_year 2004
_chemical_formula_iupac 'C18 Cl12 O2'
_chemical_formula_moiety 'C18 Cl12 O2'
_chemical_formula_sum 'C18 Cl12 O2'
_chemical_formula_weight 673.58
_chemical_name_systematic
;
1,2,3,4,4b,4c,6,7,8,9,9b,9c-Dodecachloro-4b,4c,9b,9c-
tetrahydrocyclobuta[1,2-a;3,4-a']diindene-5,10-dione
;
_space_group_IT_number 60
_symmetry_cell_setting orthorhombic
_symmetry_space_group_name_Hall '-P 2n 2ab'
_symmetry_space_group_name_H-M 'P b c n'
_atom_sites_solution_primary direct
_atom_sites_solution_secondary difmap
_audit_creation_method SHELXL-97
_cell_angle_alpha 90.00
_cell_angle_beta 90.00
_cell_angle_gamma 90.00
_cell_formula_units_Z 4
_cell_length_a 9.0245(18)
_cell_length_b 18.407(4)
_cell_length_c 13.516(3)
_cell_measurement_reflns_used 1526
_cell_measurement_temperature 298(2)
_cell_measurement_theta_max 26.259
_cell_measurement_theta_min 3.268
_cell_volume 2245.2(8)
_computing_cell_refinement 'SAINT (Bruker 2001)'
_computing_data_collection 'SMART (Bruker, 2001)'
_computing_data_reduction 'SAINT '
_computing_molecular_graphics 'ORTEPII (Johnson, 1976)'
_computing_publication_material 'SHELXL97 '
_computing_structure_refinement 'SHELXL97 (Sheldrick, 1997)'
_computing_structure_solution 'SHELXS97 (Sheldrick, 1997)'
_diffrn_ambient_temperature 298(2)
_diffrn_measured_fraction_theta_full 0.992
_diffrn_measured_fraction_theta_max 0.992
_diffrn_measurement_device_type 'Bruker SMART APEX 2000'
_diffrn_measurement_method '\f and \w scans'
_diffrn_radiation_monochromator graphite
_diffrn_radiation_source 'fine-focus sealed tube'
_diffrn_radiation_type MoK\a
_diffrn_radiation_wavelength 0.71073
_diffrn_reflns_av_R_equivalents 0.0235
_diffrn_reflns_av_sigmaI/netI 0.0224
_diffrn_reflns_limit_h_max 11
_diffrn_reflns_limit_h_min -11
_diffrn_reflns_limit_k_max 21
_diffrn_reflns_limit_k_min -23
_diffrn_reflns_limit_l_max 17
_diffrn_reflns_limit_l_min -15
_diffrn_reflns_number 20533
_diffrn_reflns_theta_full 27.48
_diffrn_reflns_theta_max 27.48
_diffrn_reflns_theta_min 2.21
_diffrn_standards_decay_% 0
_diffrn_standards_interval_count 0
_diffrn_standards_interval_time 0
_diffrn_standards_number 0
_exptl_absorpt_coefficient_mu 1.498
_exptl_absorpt_correction_T_max 0.8646
_exptl_absorpt_correction_T_min 0.6457
_exptl_absorpt_correction_type empirical
_exptl_absorpt_process_details '(SADABS; Sheldrick, 1996)'
_exptl_crystal_colour yellow
_exptl_crystal_density_diffrn 1.993
_exptl_crystal_density_method 'not measured'
_exptl_crystal_description prism
_exptl_crystal_F_000 1312
_exptl_crystal_size_max 0.32
_exptl_crystal_size_mid 0.12
_exptl_crystal_size_min 0.10
_refine_diff_density_max 0.457
_refine_diff_density_min -0.344
_refine_ls_extinction_coef 0.0023(3)
_refine_ls_extinction_expression Fc^*^=kFc[1+0.001xFc^2^\l^3^/sin(2\q)]^-1/4^
_refine_ls_extinction_method SHELXL97
_refine_ls_goodness_of_fit_ref 1.047
_refine_ls_hydrogen_treatment none
_refine_ls_matrix_type full
_refine_ls_number_parameters 146
_refine_ls_number_reflns 2562
_refine_ls_number_restraints 0
_refine_ls_restrained_S_all 1.047
_refine_ls_R_factor_all 0.0400
_refine_ls_R_factor_gt 0.0321
_refine_ls_shift/su_max 0.000
_refine_ls_shift/su_mean 0.000
_refine_ls_structure_factor_coef Fsqd
_refine_ls_weighting_details 'calc w=1/[\s^2^(Fo^2^)+(0.0481P)^2^+0.8462P] where P=(Fo^2^+2Fc^2^)/3'
_refine_ls_weighting_scheme calc
_refine_ls_wR_factor_gt 0.0870
_refine_ls_wR_factor_ref 0.0895
_reflns_number_gt 2109
_reflns_number_total 2562
_reflns_threshold_expression I>2\s(I)
_cod_data_source_file lh6196.cif
_cod_data_source_block I
_cod_depositor_comments
;
The following automatic conversions were performed:
'_symmetry_cell_setting' value 'Orthorhombic' changed to 'orthorhombic'
according to '/home/saulius/struct/CIF-dictionaries/cif_core.dic'
dictionary named 'cif_core.dic' version 2.4.1 from 2010-06-29.

Automatic conversion script
Id: cif_fix_enum 1527 2010-12-29 10:47:43Z saulius 

The following automatic conversions were performed:

'_symmetry_cell_setting' value 'Orthorhombic' changed to
'orthorhombic' according to
/home/saulius/struct/CIF-dictionaries/cif_core.dic dictionary named
'cif_core.dic' version 2.4.1 from 2010-06-29.

Automatic conversion script
Id: cif_fix_values 1715 2011-07-08 13:25:40Z adriana 
;
_cod_database_code 2203620
_cod_database_fobs_code 2203620

loop_
_symmetry_equiv_pos_as_xyz
'x, y, z'
'-x+1/2, -y+1/2, z+1/2'
'-x, y, -z+1/2'
'x+1/2, -y+1/2, -z'
'-x, -y, -z'
'x-1/2, y-1/2, -z-1/2'
'x, -y, z-1/2'
'-x-1/2, y-1/2, z'

loop_
_atom_site_label
_atom_site_fract_x
_atom_site_fract_y
_atom_site_fract_z
_atom_site_U_iso_or_equiv
_atom_site_adp_type
_atom_site_calc_flag
_atom_site_occupancy
_atom_site_type_symbol
Cl1 0.68377(8) 0.47821(4) 0.32715(6) 0.0621(2) Uani d 1 Cl
Cl2 0.35335(8) 0.44673(3) 0.40174(5) 0.05264(18) Uani d 1 Cl
Cl3 0.12384(6) 0.30389(4) 0.35928(5) 0.04638(17) Uani d 1 Cl
Cl4 0.15760(8) 0.13870(4) 0.40003(5) 0.05780(19) Uani d 1 Cl
Cl5 0.46867(10) 0.06854(3) 0.41187(7) 0.0731(2) Uani d 1 Cl
Cl6 0.75075(7) 0.16403(4) 0.38342(5) 0.05723(19) Uani d 1 Cl
O1 0.80693(18) 0.32872(12) 0.37131(14) 0.0548(5) Uani d 1 O
C1 0.6030(2) 0.39544(11) 0.29645(16) 0.0360(4) Uani d 1 C
C2 0.4338(2) 0.38567(11) 0.31810(15) 0.0335(4) Uani d 1 C
C3 0.2962(2) 0.26630(11) 0.36751(15) 0.0317(4) Uani d 1 C
C4 0.3117(2) 0.19201(12) 0.38690(16) 0.0356(4) Uani d 1 C
C5 0.4520(3) 0.15998(12) 0.39277(16) 0.0389(5) Uani d 1 C
C6 0.5778(2) 0.20240(12) 0.38166(15) 0.0354(4) Uani d 1 C
C7 0.6794(2) 0.33142(13) 0.34657(16) 0.0364(5) Uani d 1 C
C8 0.5620(2) 0.27624(11) 0.36351(14) 0.0298(4) Uani d 1 C
C9 0.4226(2) 0.30754(10) 0.35329(14) 0.0282(4) Uani d 1 C

loop_
_atom_site_aniso_label
_atom_site_aniso_U_11
_atom_site_aniso_U_22
_atom_site_aniso_U_33
_atom_site_aniso_U_12
_atom_site_aniso_U_13
_atom_site_aniso_U_23
Cl1 0.0716(4) 0.0411(3) 0.0735(4) -0.0272(3) 0.0075(3) -0.0184(3)
Cl2 0.0651(4) 0.0328(3) 0.0600(4) 0.0104(3) 0.0171(3) -0.0099(2)
Cl3 0.0258(2) 0.0590(4) 0.0544(3) 0.0070(2) 0.0023(2) 0.0046(3)
Cl4 0.0559(4) 0.0499(4) 0.0676(4) -0.0242(3) 0.0040(3) 0.0042(3)
Cl5 0.0894(6) 0.0287(3) 0.1011(6) 0.0072(3) 0.0053(5) 0.0154(3)
Cl6 0.0471(3) 0.0600(4) 0.0645(4) 0.0288(3) -0.0014(3) 0.0085(3)
O1 0.0280(7) 0.0780(13) 0.0582(11) -0.0052(8) -0.0057(7) -0.0012(10)
C1 0.0366(10) 0.0275(9) 0.0441(11) -0.0088(8) 0.0023(9) -0.0063(8)
C2 0.0363(10) 0.0235(9) 0.0405(10) 0.0050(8) 0.0042(9) -0.0032(8)
C3 0.0270(8) 0.0364(10) 0.0318(10) 0.0038(8) 0.0000(7) 0.0002(8)
C4 0.0388(10) 0.0325(10) 0.0356(10) -0.0074(9) 0.0020(8) 0.0002(8)
C5 0.0520(13) 0.0263(9) 0.0385(11) 0.0042(9) 0.0011(10) 0.0038(8)
C6 0.0355(10) 0.0385(11) 0.0322(10) 0.0125(9) -0.0022(8) 0.0014(8)
C7 0.0302(9) 0.0440(11) 0.0352(10) -0.0016(9) 0.0002(8) -0.0052(9)
C8 0.0280(8) 0.0326(10) 0.0286(9) 0.0034(8) -0.0015(7) -0.0018(8)
C9 0.0283(9) 0.0265(9) 0.0298(9) 0.0014(7) 0.0007(7) -0.0014(7)

loop_
_atom_type_symbol
_atom_type_description
_atom_type_scat_dispersion_real
_atom_type_scat_dispersion_imag
_atom_type_scat_source
C C 0.0033 0.0016 'International Tables Vol C Tables 4.2.6.8 and 6.1.1.4'
Cl Cl 0.1484 0.1585 'International Tables Vol C Tables 4.2.6.8 and 6.1.1.4'
O O 0.0106 0.0060 'International Tables Vol C Tables 4.2.6.8 and 6.1.1.4'

loop_
_geom_angle_atom_site_label_1
_geom_angle_atom_site_label_2
_geom_angle_atom_site_label_3
_geom_angle_site_symmetry_1
_geom_angle_site_symmetry_3
_geom_angle
_geom_angle_publ_flag
C7 C1 C2 . . 105.63(16) yes
C7 C1 C2 . 3_655 116.03(17) yes
C2 C1 C2 . 3_655 88.02(15) yes
C7 C1 Cl1 . . 112.43(15) yes
C2 C1 Cl1 . . 117.71(15) yes
C2 C1 Cl1 3_655 . 114.71(14) yes
C9 C2 C1 . . 103.44(16) yes
C9 C2 C1 . 3_655 113.42(16) yes
C1 C2 C1 . 3_655 90.49(16) yes
C9 C2 Cl2 . . 112.21(14) yes
C1 C2 Cl2 . . 116.83(15) yes
C1 C2 Cl2 3_655 . 117.92(14) yes
C9 C3 C4 . . 118.66(18) yes
C9 C3 Cl3 . . 121.33(16) yes
C4 C3 Cl3 . . 120.00(16) yes
C3 C4 C5 . . 120.88(19) yes
C3 C4 Cl4 . . 119.88(17) yes
C5 C4 Cl4 . . 119.21(16) yes
C6 C5 C4 . . 119.85(18) yes
C6 C5 Cl5 . . 119.93(17) yes
C4 C5 Cl5 . . 120.21(17) yes
C5 C6 C8 . . 119.10(19) yes
C5 C6 Cl6 . . 120.83(17) yes
C8 C6 Cl6 . . 119.98(18) yes
O1 C7 C8 . . 127.8(2) yes
O1 C7 C1 . . 126.2(2) yes
C8 C7 C1 . . 105.92(17) yes
C6 C8 C9 . . 121.08(19) yes
C6 C8 C7 . . 128.55(19) yes
C9 C8 C7 . . 110.28(18) yes
C3 C9 C8 . . 120.31(17) yes
C3 C9 C2 . . 128.19(18) yes
C8 C9 C2 . . 111.31(17) yes

loop_
_geom_bond_atom_site_label_1
_geom_bond_atom_site_label_2
_geom_bond_site_symmetry_2
_geom_bond_distance
_geom_bond_publ_flag
Cl1 C1 . 1.739(2) yes
Cl2 C2 . 1.752(2) yes
Cl3 C3 . 1.706(2) yes
Cl4 C4 . 1.712(2) yes
Cl5 C5 . 1.710(2) yes
Cl6 C6 . 1.713(2) yes
O1 C7 . 1.199(3) yes
C1 C7 . 1.524(3) yes
C1 C2 . 1.565(3) yes
C1 C2 3_655 1.594(3) yes
C2 C9 . 1.518(3) yes
C2 C1 3_655 1.594(3) ?
C3 C9 . 1.384(3) yes
C3 C4 . 1.399(3) yes
C4 C5 . 1.399(3) yes
C5 C6 . 1.386(3) yes
C6 C8 . 1.389(3) yes
C7 C8 . 1.485(3) yes
C8 C9 . 1.391(3) yes
